data_8106547
loop_
_publ_author_name
'Maluleka, Marole M.'
'Oyeyiola, Felix A.'
'Mphahlele, Malose J.'

_publ_section_title
;
 Crystal structure of
 6,8-diphenyl-2-(4-fluorophenyl)-2,3-dihydroquinolin-4(3H)-one, C27H20FNO
;
_journal_issue 3
_journal_name_full 'Zeitschrift f\"ur Kristallographie - New Crystal Structures'
_journal_page_first 395
_journal_page_last 396
_journal_paper_doi 10.1515/ncrs-2016-0283
_journal_volume 232
_journal_year 2017
_chemical_formula_moiety 'C27 H20 F N O'
_chemical_formula_sum 'C27 H20 F N O'
_chemical_formula_weight 393.44
_space_group_IT_number 14
_space_group_name_Hall '-P 2ybc'
_space_group_name_H-M_alt 'P 1 21/c 1'
_symmetry_cell_setting monoclinic
_symmetry_space_group_name_Hall '-P 2ybc'
_symmetry_space_group_name_H-M 'P 1 21/c 1'
_atom_sites_solution_hydrogens geom
_atom_sites_solution_primary direct
_atom_sites_solution_secondary difmap
_cell_angle_alpha 90.00
_cell_angle_beta 99.7100(10)
_cell_angle_gamma 90.00
_cell_formula_units_Z 4
_cell_length_a 13.1620(2)
_cell_length_b 13.8779(3)
_cell_length_c 11.1618(2)
_cell_measurement_reflns_used 7800
_cell_measurement_temperature 173(2)
_cell_measurement_theta_max 28.24
_cell_measurement_theta_min 2.15
_cell_volume 2009.62(6)
_computing_cell_refinement 'Bruker SAINT'
_computing_data_collection 'Bruker APEX2'
_computing_data_reduction 'Bruker SAINT'
_computing_molecular_graphics 'Bruker SHELXTL'
_computing_publication_material 'Bruker SHELXTL'
_computing_structure_refinement 'SHELXL-97 (Sheldrick, 1997)'
_computing_structure_solution 'SHELXS-97 (Sheldrick, 2008)'
_diffrn_ambient_temperature 173(2)
_diffrn_measured_fraction_theta_full 1.000
_diffrn_measured_fraction_theta_max 1.000
_diffrn_measurement_device_type 'Bruker APEX-II CCD'
_diffrn_measurement_method '\f and \w scans'
_diffrn_radiation_monochromator graphite
_diffrn_radiation_source 'fine-focus sealed tube'
_diffrn_radiation_type MoK\a
_diffrn_radiation_wavelength 0.71073
_diffrn_reflns_av_R_equivalents 0.0714
_diffrn_reflns_av_sigmaI/netI 0.0406
_diffrn_reflns_limit_h_max 17
_diffrn_reflns_limit_h_min -15
_diffrn_reflns_limit_k_max 18
_diffrn_reflns_limit_k_min -18
_diffrn_reflns_limit_l_max 14
_diffrn_reflns_limit_l_min -14
_diffrn_reflns_number 25349
_diffrn_reflns_theta_full 28.00
_diffrn_reflns_theta_max 28.00
_diffrn_reflns_theta_min 1.57
_diffrn_standards_number 0
_exptl_absorpt_coefficient_mu 0.085
_exptl_absorpt_correction_type none
_exptl_crystal_colour yellow
_exptl_crystal_density_diffrn 1.300
_exptl_crystal_density_method 'not measured'
_exptl_crystal_description block
_exptl_crystal_F_000 824
_exptl_crystal_size_max 0.46
_exptl_crystal_size_mid 0.43
_exptl_crystal_size_min 0.11
_refine_diff_density_max 0.254
_refine_diff_density_min -0.181
_refine_diff_density_rms 0.037
_refine_ls_extinction_method none
_refine_ls_goodness_of_fit_ref 1.105
_refine_ls_hydrogen_treatment mixed
_refine_ls_matrix_type full
_refine_ls_number_parameters 275
_refine_ls_number_reflns 4862
_refine_ls_number_restraints 0
_refine_ls_restrained_S_all 1.105
_refine_ls_R_factor_all 0.0615
_refine_ls_R_factor_gt 0.0436
_refine_ls_shift/su_max 0.001
_refine_ls_shift/su_mean 0.000
_refine_ls_structure_factor_coef Fsqd
_refine_ls_weighting_details 'calc w=1/[\s^2^(Fo^2^)+(0.0669P)^2^+0.0767P] where P=(Fo^2^+2Fc^2^)/3'
_refine_ls_weighting_scheme calc
_refine_ls_wR_factor_gt 0.1219
_refine_ls_wR_factor_ref 0.1310
_reflns_number_gt 3566
_reflns_number_total 4862
_reflns_threshold_expression >2sigma(I)
_cod_data_source_file suppl_ncrs-2016-0283_suppl.cif
_cod_data_source_block 12m_unisa1_fao02_0s
_cod_depositor_comments
;
The following automatic conversions were performed:

data item '_symmetry_cell_setting' value 'Monoclinic' was changed to
'monoclinic' in accordance with the built-in table derived from the
CIF Core dictionary named 'cif_core.dic' version 2.4.5 last updated
on 2014-11-21.

Automatic conversion script
Id: cif_fix_values 8738 2021-04-28 16:35:53Z antanas 
;
_cod_original_sg_symbol_H-M P2(1)/c
_cod_database_code 8106547

loop_
_symmetry_equiv_pos_as_xyz
'x, y, z'
'-x, y+1/2, -z+1/2'
'-x, -y, -z'
'x, -y-1/2, z-1/2'

loop_
_atom_site_label
_atom_site_type_symbol
_atom_site_fract_x
_atom_site_fract_y
_atom_site_fract_z
_atom_site_U_iso_or_equiv
_atom_site_adp_type
_atom_site_occupancy
_atom_site_symmetry_multiplicity
_atom_site_calc_flag
_atom_site_refinement_flags
_atom_site_disorder_assembly
_atom_site_disorder_group
C1 C 1.08261(9) 0.87850(9) 0.41526(10) 0.0289(3) Uani 1 1 d . . .
C2 C 1.17171(10) 0.90592(9) 0.36769(10) 0.0311(3) Uani 1 1 d . . .
C3 C 1.25833(10) 0.93585(9) 0.44637(10) 0.0328(3) Uani 1 1 d . . .
H3 H 1.3176 0.9540 0.4135 0.039 Uiso 1 1 calc R . .
C4 C 1.26273(10) 0.94058(9) 0.57288(10) 0.0314(3) Uani 1 1 d . . .
C5 C 1.17516(10) 0.91407(9) 0.61790(10) 0.0313(3) Uani 1 1 d . . .
H5 H 1.1760 0.9164 0.7031 0.038 Uiso 1 1 calc R . .
C6 C 1.08569(9) 0.88402(9) 0.54193(10) 0.0292(3) Uani 1 1 d . . .
C7 C 0.99421(10) 0.85745(9) 0.59438(11) 0.0327(3) Uani 1 1 d . . .
C8 C 0.89689(10) 0.84094(10) 0.50465(11) 0.0351(3) Uani 1 1 d . . .
H8A H 0.8624 0.9036 0.4838 0.042 Uiso 1 1 calc R . .
H8B H 0.8495 0.8001 0.5428 0.042 Uiso 1 1 calc R . .
C9 C 0.91765(10) 0.79226(10) 0.38812(11) 0.0342(3) Uani 1 1 d . . .
H9 H 0.9453 0.7261 0.4085 0.041 Uiso 1 1 calc R . .
C10 C 0.81990(10) 0.78413(10) 0.29418(11) 0.0347(3) Uani 1 1 d . . .
C11 C 0.75634(11) 0.70484(12) 0.29512(13) 0.0461(4) Uani 1 1 d . . .
H11 H 0.7748 0.6557 0.3539 0.055 Uiso 1 1 calc R . .
C12 C 0.66576(12) 0.69599(13) 0.21132(15) 0.0520(4) Uani 1 1 d . . .
H12 H 0.6221 0.6416 0.2123 0.062 Uiso 1 1 calc R . .
C13 C 0.64132(11) 0.76773(12) 0.12755(13) 0.0438(4) Uani 1 1 d . . .
C14 C 0.70189(11) 0.84705(11) 0.12228(13) 0.0425(3) Uani 1 1 d . . .
H14 H 0.6831 0.8953 0.0623 0.051 Uiso 1 1 calc R . .
C15 C 0.79166(11) 0.85511(10) 0.20713(12) 0.0377(3) Uani 1 1 d . . .
H15 H 0.8345 0.9101 0.2056 0.045 Uiso 1 1 calc R . .
C16 C 1.17435(10) 0.89780(10) 0.23490(11) 0.0350(3) Uani 1 1 d . . .
C17 C 1.12024(15) 0.96057(18) 0.15243(15) 0.0726(6) Uani 1 1 d . . .
H17 H 1.0799 1.0103 0.1793 0.087 Uiso 1 1 calc R . .
C18 C 1.12499(16) 0.9508(2) 0.02920(16) 0.0955(9) Uani 1 1 d . . .
H18 H 1.0871 0.9939 -0.0276 0.115 Uiso 1 1 calc R . .
C19 C 1.18271(15) 0.88077(17) -0.01086(14) 0.0701(6) Uani 1 1 d . . .
H19 H 1.1852 0.8753 -0.0951 0.084 Uiso 1 1 calc R . .
C20 C 1.23712(16) 0.81826(13) 0.06951(14) 0.0607(5) Uani 1 1 d . . .
H20 H 1.2778 0.7692 0.0417 0.073 Uiso 1 1 calc R . .
C21 C 1.23267(13) 0.82689(11) 0.19263(13) 0.0482(4) Uani 1 1 d . . .
H21 H 1.2705 0.7831 0.2487 0.058 Uiso 1 1 calc R . .
C22 C 1.35742(10) 0.97269(10) 0.65462(11) 0.0335(3) Uani 1 1 d . . .
C23 C 1.41426(11) 1.05112(11) 0.62505(12) 0.0410(3) Uani 1 1 d . . .
H23 H 1.3934 1.0838 0.5501 0.049 Uiso 1 1 calc R . .
C24 C 1.50092(11) 1.08207(12) 0.70378(14) 0.0476(4) Uani 1 1 d . . .
H24 H 1.5385 1.1362 0.6829 0.057 Uiso 1 1 calc R . .
C25 C 1.53311(11) 1.03461(13) 0.81255(14) 0.0491(4) Uani 1 1 d . . .
H25 H 1.5928 1.0558 0.8660 0.059 Uiso 1 1 calc R . .
C26 C 1.47814(11) 0.95644(12) 0.84296(13) 0.0453(4) Uani 1 1 d . . .
H26 H 1.5000 0.9237 0.9176 0.054 Uiso 1 1 calc R . .
C27 C 1.39090(10) 0.92552(11) 0.76470(11) 0.0389(3) Uani 1 1 d . . .
H27 H 1.3535 0.8715 0.7863 0.047 Uiso 1 1 calc R . .
N1 N 0.99530(8) 0.84800(8) 0.33891(10) 0.0342(3) Uani 1 1 d . . .
O1 O 0.99674(8) 0.85217(8) 0.70421(8) 0.0477(3) Uani 1 1 d . . .
F1 F 0.55246(7) 0.75914(8) 0.04504(9) 0.0631(3) Uani 1 1 d . . .
H1 H 1.0078(13) 0.8267(12) 0.2691(16) 0.054(5) Uiso 1 1 d . . .

loop_
_atom_site_aniso_label
_atom_site_aniso_U_11
_atom_site_aniso_U_22
_atom_site_aniso_U_33
_atom_site_aniso_U_23
_atom_site_aniso_U_13
_atom_site_aniso_U_12
C1 0.0310(6) 0.0326(7) 0.0233(5) 0.0010(4) 0.0051(5) 0.0022(5)
C2 0.0330(7) 0.0385(7) 0.0226(6) 0.0008(5) 0.0070(5) 0.0005(5)
C3 0.0317(7) 0.0411(7) 0.0267(6) 0.0008(5) 0.0083(5) -0.0008(5)
C4 0.0328(7) 0.0360(7) 0.0251(6) 0.0003(5) 0.0042(5) 0.0025(5)
C5 0.0369(7) 0.0356(7) 0.0217(5) 0.0029(5) 0.0057(5) 0.0032(5)
C6 0.0328(7) 0.0320(7) 0.0235(6) 0.0031(4) 0.0068(5) 0.0031(5)
C7 0.0363(7) 0.0375(7) 0.0255(6) 0.0044(5) 0.0090(5) 0.0015(5)
C8 0.0344(7) 0.0445(8) 0.0285(6) 0.0026(5) 0.0109(5) -0.0019(6)
C9 0.0332(7) 0.0392(7) 0.0305(6) 0.0025(5) 0.0067(5) -0.0013(6)
C10 0.0323(7) 0.0434(8) 0.0295(6) -0.0026(5) 0.0079(5) 0.0004(6)
C11 0.0425(8) 0.0559(10) 0.0393(7) 0.0076(6) 0.0056(6) -0.0087(7)
C12 0.0416(8) 0.0625(11) 0.0516(9) -0.0027(7) 0.0073(7) -0.0177(7)
C13 0.0312(7) 0.0593(10) 0.0390(7) -0.0110(6) 0.0003(6) 0.0020(7)
C14 0.0413(8) 0.0465(9) 0.0375(7) -0.0035(6) 0.0003(6) 0.0082(7)
C15 0.0380(7) 0.0382(7) 0.0362(7) -0.0036(5) 0.0043(6) 0.0004(6)
C16 0.0310(7) 0.0516(8) 0.0235(6) -0.0016(5) 0.0076(5) -0.0096(6)
C17 0.0641(11) 0.1227(18) 0.0346(8) 0.0214(9) 0.0190(8) 0.0376(11)
C18 0.0696(13) 0.185(3) 0.0340(9) 0.0358(12) 0.0157(9) 0.0421(15)
C19 0.0614(11) 0.1261(18) 0.0256(7) -0.0086(9) 0.0150(7) -0.0249(11)
C20 0.0943(14) 0.0539(10) 0.0422(8) -0.0170(7) 0.0357(9) -0.0279(9)
C21 0.0746(11) 0.0388(8) 0.0362(7) -0.0049(6) 0.0238(7) -0.0106(7)
C22 0.0306(7) 0.0438(8) 0.0263(6) -0.0043(5) 0.0056(5) 0.0025(5)
C23 0.0396(8) 0.0516(9) 0.0323(7) -0.0022(6) 0.0071(6) -0.0035(6)
C24 0.0394(8) 0.0570(10) 0.0480(8) -0.0102(7) 0.0122(7) -0.0107(7)
C25 0.0333(8) 0.0687(11) 0.0430(8) -0.0163(7) -0.0002(6) -0.0012(7)
C26 0.0395(8) 0.0612(10) 0.0326(7) -0.0051(6) -0.0017(6) 0.0075(7)
C27 0.0375(8) 0.0471(8) 0.0309(6) -0.0015(5) 0.0021(5) 0.0033(6)
N1 0.0330(6) 0.0477(7) 0.0228(5) -0.0022(4) 0.0076(4) -0.0054(5)
O1 0.0433(6) 0.0754(8) 0.0256(5) 0.0070(4) 0.0093(4) -0.0069(5)
F1 0.0402(5) 0.0806(7) 0.0615(6) -0.0129(5) -0.0120(4) -0.0010(5)

loop_
_atom_type_symbol
_atom_type_description
_atom_type_scat_dispersion_real
_atom_type_scat_dispersion_imag
_atom_type_scat_source
C C 0.0033 0.0016 'International Tables Vol C Tables 4.2.6.8 and 6.1.1.4'
H H 0.0000 0.0000 'International Tables Vol C Tables 4.2.6.8 and 6.1.1.4'
N N 0.0061 0.0033 'International Tables Vol C Tables 4.2.6.8 and 6.1.1.4'
O O 0.0106 0.0060 'International Tables Vol C Tables 4.2.6.8 and 6.1.1.4'
F F 0.0171 0.0103 'International Tables Vol C Tables 4.2.6.8 and 6.1.1.4'

loop_
_geom_angle_atom_site_label_1
_geom_angle_atom_site_label_2
_geom_angle_atom_site_label_3
_geom_angle
_geom_angle_site_symmetry_1
_geom_angle_site_symmetry_3
N1 C1 C6 121.15(11) . .
N1 C1 C2 120.48(10) . .
C6 C1 C2 118.37(11) . .
C3 C2 C1 119.26(11) . .
C3 C2 C16 119.96(11) . .
C1 C2 C16 120.70(11) . .
C2 C3 C4 122.89(11) . .
C2 C3 H3 118.6 . .
C4 C3 H3 118.6 . .
C5 C4 C3 117.22(11) . .
C5 C4 C22 121.45(11) . .
C3 C4 C22 121.33(11) . .
C4 C5 C6 121.94(11) . .
C4 C5 H5 119.0 . .
C6 C5 H5 119.0 . .
C5 C6 C1 120.32(11) . .
C5 C6 C7 119.80(10) . .
C1 C6 C7 119.88(11) . .
O1 C7 C6 121.86(12) . .
O1 C7 C8 122.31(11) . .
C6 C7 C8 115.80(10) . .
C7 C8 C9 112.27(10) . .
C7 C8 H8A 109.2 . .
C9 C8 H8A 109.2 . .
C7 C8 H8B 109.2 . .
C9 C8 H8B 109.2 . .
H8A C8 H8B 107.9 . .
N1 C9 C10 110.13(10) . .
N1 C9 C8 108.80(11) . .
C10 C9 C8 111.54(10) . .
N1 C9 H9 108.8 . .
C10 C9 H9 108.8 . .
C8 C9 H9 108.8 . .
C11 C10 C15 118.58(13) . .
C11 C10 C9 119.75(12) . .
C15 C10 C9 121.67(12) . .
C10 C11 C12 121.06(14) . .
C10 C11 H11 119.5 . .
C12 C11 H11 119.5 . .
C13 C12 C11 118.16(15) . .
C13 C12 H12 120.9 . .
C11 C12 H12 120.9 . .
C14 C13 F1 118.73(14) . .
C14 C13 C12 123.00(13) . .
F1 C13 C12 118.27(14) . .
C13 C14 C15 118.11(14) . .
C13 C14 H14 120.9 . .
C15 C14 H14 120.9 . .
C14 C15 C10 121.08(14) . .
C14 C15 H15 119.5 . .
C10 C15 H15 119.5 . .
C17 C16 C21 118.56(13) . .
C17 C16 C2 121.37(14) . .
C21 C16 C2 120.07(12) . .
C16 C17 C18 119.63(18) . .
C16 C17 H17 120.2 . .
C18 C17 H17 120.2 . .
C19 C18 C17 121.09(19) . .
C19 C18 H18 119.5 . .
C17 C18 H18 119.5 . .
C18 C19 C20 120.10(15) . .
C18 C19 H19 120.0 . .
C20 C19 H19 120.0 . .
C19 C20 C21 119.42(17) . .
C19 C20 H20 120.3 . .
C21 C20 H20 120.3 . .
C16 C21 C20 121.21(16) . .
C16 C21 H21 119.4 . .
C20 C21 H21 119.4 . .
C23 C22 C27 118.22(12) . .
C23 C22 C4 121.24(12) . .
C27 C22 C4 120.53(13) . .
C24 C23 C22 120.67(13) . .
C24 C23 H23 119.7 . .
C22 C23 H23 119.7 . .
C25 C24 C23 120.43(15) . .
C25 C24 H24 119.8 . .
C23 C24 H24 119.8 . .
C26 C25 C24 119.69(14) . .
C26 C25 H25 120.2 . .
C24 C25 H25 120.2 . .
C25 C26 C27 120.09(14) . .
C25 C26 H26 120.0 . .
C27 C26 H26 120.0 . .
C26 C27 C22 120.89(14) . .
C26 C27 H27 119.6 . .
C22 C27 H27 119.6 . .
C1 N1 C9 119.60(10) . .
C1 N1 H1 113.1(11) . .
C9 N1 H1 113.9(11) . .

loop_
_geom_bond_atom_site_label_1
_geom_bond_atom_site_label_2
_geom_bond_distance
_geom_bond_site_symmetry_2
C1 N1 1.3769(16) .
C1 C6 1.4097(16) .
C1 C2 1.4185(17) .
C2 C3 1.3805(17) .
C2 C16 1.4927(16) .
C3 C4 1.4050(16) .
C3 H3 0.9500 .
C4 C5 1.3826(18) .
C4 C22 1.4836(17) .
C5 C6 1.3939(17) .
C5 H5 0.9500 .
C6 C7 1.4718(17) .
C7 O1 1.2229(14) .
C7 C8 1.5044(18) .
C8 C9 1.5306(17) .
C8 H8A 0.9900 .
C8 H8B 0.9900 .
C9 N1 1.4607(16) .
C9 C10 1.5207(17) .
C9 H9 1.0000 .
C10 C11 1.383(2) .
C10 C15 1.3895(19) .
C11 C12 1.391(2) .
C11 H11 0.9500 .
C12 C13 1.367(2) .
C12 H12 0.9500 .
C13 C14 1.366(2) .
C13 F1 1.3663(16) .
C14 C15 1.3886(19) .
C14 H14 0.9500 .
C15 H15 0.9500 .
C16 C17 1.376(2) .
C16 C21 1.379(2) .
C17 C18 1.394(2) .
C17 H17 0.9500 .
C18 C19 1.355(3) .
C18 H18 0.9500 .
C19 C20 1.361(3) .
C19 H19 0.9500 .
C20 C21 1.390(2) .
C20 H20 0.9500 .
C21 H21 0.9500 .
C22 C23 1.391(2) .
C22 C27 1.3964(18) .
C23 C24 1.385(2) .
C23 H23 0.9500 .
C24 C25 1.383(2) .
C24 H24 0.9500 .
C25 C26 1.378(2) .
C25 H25 0.9500 .
C26 C27 1.3883(19) .
C26 H26 0.9500 .
C27 H27 0.9500 .
N1 H1 0.874(17) .

loop_
_geom_hbond_atom_site_label_D
_geom_hbond_atom_site_label_H
_geom_hbond_atom_site_label_A
_geom_hbond_distance_DH
_geom_hbond_distance_HA
_geom_hbond_distance_DA
_geom_hbond_angle_DHA
_geom_hbond_site_symmetry_A
N1 H1 O1 0.874(17) 2.584(17) 3.1603(16) 124.4(13) 4_575

loop_
_geom_torsion_atom_site_label_1
_geom_torsion_atom_site_label_2
_geom_torsion_atom_site_label_3
_geom_torsion_atom_site_label_4
_geom_torsion
_geom_torsion_site_symmetry_1
_geom_torsion_site_symmetry_2
_geom_torsion_site_symmetry_3
_geom_torsion_site_symmetry_4
N1 C1 C2 C3 -179.74(12) . . . .
C6 C1 C2 C3 0.73(18) . . . .
N1 C1 C2 C16 -2.95(19) . . . .
C6 C1 C2 C16 177.52(12) . . . .
C1 C2 C3 C4 0.0(2) . . . .
C16 C2 C3 C4 -176.81(12) . . . .
C2 C3 C4 C5 -0.29(19) . . . .
C2 C3 C4 C22 179.71(12) . . . .
C3 C4 C5 C6 -0.17(19) . . . .
C22 C4 C5 C6 179.83(12) . . . .
C4 C5 C6 C1 0.92(19) . . . .
C4 C5 C6 C7 -179.42(12) . . . .
N1 C1 C6 C5 179.29(12) . . . .
C2 C1 C6 C5 -1.18(18) . . . .
N1 C1 C6 C7 -0.37(18) . . . .
C2 C1 C6 C7 179.15(11) . . . .
C5 C6 C7 O1 -6.9(2) . . . .
C1 C6 C7 O1 172.72(12) . . . .
C5 C6 C7 C8 170.85(12) . . . .
C1 C6 C7 C8 -9.48(18) . . . .
O1 C7 C8 C9 -145.46(13) . . . .
C6 C7 C8 C9 36.76(16) . . . .
C7 C8 C9 N1 -53.30(15) . . . .
C7 C8 C9 C10 -174.99(11) . . . .
N1 C9 C10 C11 151.39(13) . . . .
C8 C9 C10 C11 -87.70(15) . . . .
N1 C9 C10 C15 -29.21(17) . . . .
C8 C9 C10 C15 91.70(15) . . . .
C15 C10 C11 C12 -0.2(2) . . . .
C9 C10 C11 C12 179.18(13) . . . .
C10 C11 C12 C13 0.2(2) . . . .
C11 C12 C13 C14 0.3(2) . . . .
C11 C12 C13 F1 179.91(13) . . . .
F1 C13 C14 C15 179.64(12) . . . .
C12 C13 C14 C15 -0.8(2) . . . .
C13 C14 C15 C10 0.7(2) . . . .
C11 C10 C15 C14 -0.2(2) . . . .
C9 C10 C15 C14 -179.64(12) . . . .
C3 C2 C16 C17 -110.09(18) . . . .
C1 C2 C16 C17 73.2(2) . . . .
C3 C2 C16 C21 69.26(18) . . . .
C1 C2 C16 C21 -107.51(15) . . . .
C21 C16 C17 C18 0.4(3) . . . .
C2 C16 C17 C18 179.77(18) . . . .
C16 C17 C18 C19 -0.5(4) . . . .
C17 C18 C19 C20 0.2(4) . . . .
C18 C19 C20 C21 0.1(3) . . . .
C17 C16 C21 C20 -0.1(2) . . . .
C2 C16 C21 C20 -179.47(13) . . . .
C19 C20 C21 C16 -0.2(2) . . . .
C5 C4 C22 C23 -137.55(14) . . . .
C3 C4 C22 C23 42.45(19) . . . .
C5 C4 C22 C27 41.43(19) . . . .
C3 C4 C22 C27 -138.57(13) . . . .
C27 C22 C23 C24 -0.8(2) . . . .
C4 C22 C23 C24 178.16(12) . . . .
C22 C23 C24 C25 0.8(2) . . . .
C23 C24 C25 C26 -0.4(2) . . . .
C24 C25 C26 C27 0.0(2) . . . .
C25 C26 C27 C22 0.0(2) . . . .
C23 C22 C27 C26 0.4(2) . . . .
C4 C22 C27 C26 -178.56(12) . . . .
C6 C1 N1 C9 -19.78(18) . . . .
C2 C1 N1 C9 160.71(12) . . . .
C10 C9 N1 C1 168.63(11) . . . .
C8 C9 N1 C1 46.09(16) . . . .
